data_4304523
loop_
_publ_author_name
'Mei-Li Chen'
'Xue-Fei Xu'
'Ze-Xing Cao'
'Quan-Ming Wang'

_publ_section_title
;
Ligand- and Anion-Controlled Formation of Silver Alkynyl Oligomers from
Soluble Precursors
;
_journal_name_full 'Inorganic Chemistry'
_journal_page_first 1877
_journal_page_last 1879
_journal_paper_doi 10.1021/ic702023e
_journal_volume 47
_journal_year 2008
_chemical_formula_sum 'C88 H86 Ag12 F18 N8 O12'
_chemical_formula_weight 3084.09
_chemical_name_systematic
; 
 ? 
;
_space_group_IT_number 2
_symmetry_cell_setting triclinic
_symmetry_space_group_name_Hall '-P 1'
_symmetry_space_group_name_H-M 'P -1'
_atom_sites_solution_hydrogens geom
_atom_sites_solution_primary direct
_atom_sites_solution_secondary difmap
_audit_creation_method SHELXL-97
_cell_angle_alpha 61.852(4)
_cell_angle_beta 63.854(4)
_cell_angle_gamma 80.682(3)
_cell_formula_units_Z 1
_cell_length_a 13.9275(5)
_cell_length_b 15.0064(6)
_cell_length_c 15.1885(6)
_cell_measurement_temperature 293(2)
_cell_volume 2508.3(2)
_computing_cell_refinement 'CrysAlis RED, Oxford Diffraction Ltd.'
_computing_data_collection 'CrysAlis CCD, Oxford Diffraction Ltd.'
_computing_data_reduction 'CrysAlis RED, Oxford Diffraction Ltd.'
_computing_structure_refinement 'SHELXL-97 (Sheldrick, 1997)'
_computing_structure_solution 'SHELXS-97 (Sheldrick, 1990)'
_diffrn_ambient_temperature 295(2)
_diffrn_measured_fraction_theta_full 0.978
_diffrn_measured_fraction_theta_max 0.978
_diffrn_measurement_device_type 'Oxford Gemini S Ultra'
_diffrn_radiation_monochromator graphite
_diffrn_radiation_source 'Enhance (Cu) X-ray Source'
_diffrn_radiation_type CuK\a
_diffrn_radiation_wavelength 1.54184
_diffrn_reflns_av_R_equivalents 0.0274
_diffrn_reflns_av_sigmaI/netI 0.0403
_diffrn_reflns_limit_h_max 15
_diffrn_reflns_limit_h_min -15
_diffrn_reflns_limit_k_max 17
_diffrn_reflns_limit_k_min -17
_diffrn_reflns_limit_l_max 17
_diffrn_reflns_limit_l_min -17
_diffrn_reflns_number 18909
_diffrn_reflns_theta_full 62.24
_diffrn_reflns_theta_max 62.24
_diffrn_reflns_theta_min 3.35
_exptl_absorpt_coefficient_mu 19.151
_exptl_absorpt_correction_T_max 0.4477
_exptl_absorpt_correction_T_min 0.0912
_exptl_absorpt_correction_type multi-scan
_exptl_absorpt_process_details
;
CrysAlis RED, Oxford Diffraction Ltd.,
Version 1.171.32.4 (release 27-04-2006 CrysAlis171 .NET)
(compiled Apr 27 2007,17:53:11)
Empirical absorption correction using spherical harmonics,
 implemented in SCALE3 ABSPACK scaling algorithm.
;
_exptl_crystal_colour colorless
_exptl_crystal_density_diffrn 2.042
_exptl_crystal_density_method 'not measured'
_exptl_crystal_description needle-like
_exptl_crystal_F_000 1492
_exptl_crystal_size_max 0.24
_exptl_crystal_size_mid 0.06
_exptl_crystal_size_min 0.05
_refine_diff_density_max 1.428
_refine_diff_density_min -1.166
_refine_diff_density_rms 0.107
_refine_ls_extinction_method none
_refine_ls_goodness_of_fit_ref 0.983
_refine_ls_hydrogen_treatment constr
_refine_ls_matrix_type full
_refine_ls_number_parameters 613
_refine_ls_number_reflns 7781
_refine_ls_number_restraints 63
_refine_ls_restrained_S_all 0.998
_refine_ls_R_factor_all 0.0490
_refine_ls_R_factor_gt 0.0370
_refine_ls_shift/su_max 0.002
_refine_ls_shift/su_mean 0.000
_refine_ls_structure_factor_coef Fsqd
_refine_ls_weighting_details 'calc w=1/[\s^2^(Fo^2^)+(0.0639P)^2^+0.0000P] where P=(Fo^2^+2Fc^2^)/3'
_refine_ls_weighting_scheme calc
_refine_ls_wR_factor_gt 0.0934
_refine_ls_wR_factor_ref 0.0982
_reflns_number_gt 5798
_reflns_number_total 7781
_reflns_threshold_expression >2sigma(I)
_cod_data_source_file ic702023e-file003_5.cif
_cod_data_source_block 5
_cod_depositor_comments
;
The following automatic conversions were performed:
'_symmetry_cell_setting' value 'Triclinic' changed to 'triclinic'
according to '/home/saulius/struct/CIF-dictionaries/cif_core.dic'
dictionary named 'cif_core.dic' version 2.4.1 from 2010-06-29.

Automatic conversion script
Id: cif_fix_enum 1527 2010-12-29 10:47:43Z saulius 
;
_cod_original_cell_volume 2508.34(17)
_cod_database_code 4304523

loop_
_symmetry_equiv_pos_as_xyz
'x, y, z'
'-x, -y, -z'

loop_
_atom_site_label
_atom_site_type_symbol
_atom_site_fract_x
_atom_site_fract_y
_atom_site_fract_z
_atom_site_U_iso_or_equiv
_atom_site_adp_type
_atom_site_occupancy
_atom_site_symmetry_multiplicity
_atom_site_calc_flag
_atom_site_refinement_flags
_atom_site_disorder_assembly
_atom_site_disorder_group
Ag1 Ag 0.48457(4) -0.07153(3) 0.67491(4) 0.04307(13) Uani 1 1 d . . .
Ag2 Ag 0.36176(4) -0.09658(3) 0.57902(4) 0.04463(13) Uani 1 1 d . . .
Ag3 Ag 0.40067(4) 0.11571(4) 0.52252(4) 0.04957(13) Uani 1 1 d . . .
Ag4 Ag 0.29034(4) 0.01841(4) 0.76145(4) 0.05699(15) Uani 1 1 d . . .
Ag5 Ag 0.28314(5) -0.22934(5) 0.82366(5) 0.07082(18) Uani 1 1 d . . .
Ag6 Ag 0.65348(4) 0.05422(4) 0.62154(4) 0.05499(15) Uani 1 1 d . . .
N1 N 0.1284(5) -0.0693(4) 0.8549(5) 0.0536(14) Uani 1 1 d . . .
N2 N 0.2370(5) -0.0463(4) 0.9541(5) 0.0533(14) Uani 1 1 d . . .
N3 N 0.1160(6) -0.3219(5) 0.9192(6) 0.0662(17) Uani 1 1 d . . .
N4 N 0.2352(5) -0.3022(4) 1.0112(5) 0.0574(15) Uani 1 1 d . . .
O1 O 0.2976(4) 0.2529(4) 0.5315(4) 0.0625(13) Uani 1 1 d . . .
O2 O 0.1809(4) 0.1725(4) 0.7077(4) 0.0646(13) Uani 1 1 d . . .
O3 O 0.5300(5) -0.1649(4) 0.8311(4) 0.0702(15) Uani 1 1 d . . .
O4 O 0.6434(5) -0.0507(4) 0.7966(4) 0.0734(15) Uani 1 1 d . . .
O5 O 0.7777(5) 0.1829(4) 0.5418(5) 0.0743(15) Uani 1 1 d . . .
O6 O 0.7653(7) 0.2346(5) 0.3844(6) 0.113(3) Uani 1 1 d . . .
C1 C 0.4568(5) 0.0841(5) 0.6636(5) 0.0463(15) Uani 1 1 d . . .
C2 C 0.4745(5) 0.1573(5) 0.6696(5) 0.0429(14) Uani 1 1 d . . .
C3 C 0.4823(6) 0.2502(5) 0.6786(6) 0.0567(18) Uani 1 1 d . . .
C4 C 0.3725(8) 0.2631(8) 0.7572(9) 0.086(3) Uani 1 1 d . . .
H4A H 0.3532 0.2060 0.8285 0.129 Uiso 1 1 calc R . .
H4B H 0.3204 0.2675 0.7302 0.129 Uiso 1 1 calc R . .
H4C H 0.3746 0.3239 0.7626 0.129 Uiso 1 1 calc R . .
C5 C 0.5122(10) 0.3407(7) 0.5661(9) 0.100(3) Uani 1 1 d . . .
H5A H 0.5818 0.3333 0.5163 0.150 Uiso 1 1 calc R . .
H5B H 0.5133 0.4015 0.5719 0.150 Uiso 1 1 calc R . .
H5C H 0.4604 0.3446 0.5389 0.150 Uiso 1 1 calc R . .
C6 C 0.5645(8) 0.2392(8) 0.7232(9) 0.084(3) Uani 1 1 d . . .
H6A H 0.6336 0.2311 0.6734 0.126 Uiso 1 1 calc R . .
H6B H 0.5443 0.1810 0.7938 0.126 Uiso 1 1 calc R . .
H6C H 0.5674 0.2987 0.7307 0.126 Uiso 1 1 calc R . .
C7 C 0.2992(5) 0.0338(5) 0.4896(5) 0.0471(15) Uani 1 1 d . . .
C8 C 0.2336(6) 0.0860(5) 0.4581(5) 0.0477(15) Uani 1 1 d . . .
C9 C 0.1514(6) 0.1506(6) 0.4259(6) 0.0609(19) Uani 1 1 d . . .
C10 C 0.1126(7) 0.1091(8) 0.3715(8) 0.087(3) Uani 1 1 d . . .
H10A H 0.0838 0.0408 0.4220 0.130 Uiso 1 1 calc R . .
H10B H 0.1717 0.1104 0.3066 0.130 Uiso 1 1 calc R . .
H10C H 0.0581 0.1503 0.3518 0.130 Uiso 1 1 calc R . .
C11 C 0.1966(8) 0.2593(6) 0.3498(8) 0.089(3) Uani 1 1 d . . .
H11A H 0.2546 0.2630 0.2831 0.134 Uiso 1 1 calc R . .
H11B H 0.2224 0.2822 0.3853 0.134 Uiso 1 1 calc R . .
H11C H 0.1414 0.3016 0.3328 0.134 Uiso 1 1 calc R . .
C12 C 0.0571(7) 0.1424(8) 0.5338(8) 0.078(2) Uani 1 1 d . . .
H12A H 0.0289 0.0735 0.5803 0.118 Uiso 1 1 calc R . .
H12B H 0.0019 0.1849 0.5171 0.118 Uiso 1 1 calc R . .
H12C H 0.0819 0.1639 0.5710 0.118 Uiso 1 1 calc R . .
C13 C 0.4395(5) -0.2100(4) 0.6731(5) 0.0412(14) Uani 1 1 d . . .
C14 C 0.4496(5) -0.2983(5) 0.7215(5) 0.0414(14) Uani 1 1 d . . .
C15 C 0.4658(6) -0.4087(5) 0.7772(6) 0.0492(15) Uani 1 1 d . . .
C16 C 0.3626(10) -0.4666(8) 0.8232(16) 0.197(10) Uani 1 1 d . . .
H16A H 0.3072 -0.4470 0.8756 0.295 Uiso 1 1 calc R . .
H16B H 0.3716 -0.5378 0.8588 0.295 Uiso 1 1 calc R . .
H16C H 0.3432 -0.4519 0.7646 0.295 Uiso 1 1 calc R . .
C17 C 0.5009(16) -0.4291(8) 0.8634(11) 0.171(8) Uani 1 1 d . . .
H17A H 0.5660 -0.3896 0.8309 0.257 Uiso 1 1 calc R . .
H17B H 0.5131 -0.4997 0.8975 0.257 Uiso 1 1 calc R . .
H17C H 0.4463 -0.4112 0.9178 0.257 Uiso 1 1 calc R . .
C18 C 0.5506(11) -0.4422(7) 0.6965(9) 0.127(5) Uani 1 1 d . . .
H18A H 0.6179 -0.4072 0.6669 0.190 Uiso 1 1 calc R . .
H18B H 0.5309 -0.4269 0.6379 0.190 Uiso 1 1 calc R . .
H18C H 0.5571 -0.5138 0.7332 0.190 Uiso 1 1 calc R . .
C19 C 0.0724(6) -0.0698(6) 0.8031(7) 0.0633(19) Uani 1 1 d . . .
H19A H 0.1080 -0.0479 0.7276 0.076 Uiso 1 1 calc R . .
C20 C -0.0335(7) -0.1004(6) 0.8530(7) 0.068(2) Uani 1 1 d . . .
H20A H -0.0693 -0.0985 0.8130 0.082 Uiso 1 1 calc R . .
C21 C -0.0841(6) -0.1335(6) 0.9632(8) 0.070(2) Uani 1 1 d . . .
H21A H -0.1556 -0.1568 1.0002 0.084 Uiso 1 1 calc R . .
C22 C -0.0310(6) -0.1334(5) 1.0220(7) 0.0565(18) Uani 1 1 d . . .
H22A H -0.0662 -0.1551 1.0975 0.068 Uiso 1 1 calc R . .
C23 C 0.0771(5) -0.0997(4) 0.9641(5) 0.0438(15) Uani 1 1 d . . .
C24 C 0.1400(5) -0.0938(4) 1.0183(5) 0.0475(15) Uani 1 1 d . . .
C25 C 0.1001(7) -0.1361(6) 1.1341(7) 0.065(2) Uani 1 1 d . . .
H25A H 0.0330 -0.1702 1.1788 0.078 Uiso 1 1 calc R . .
C26 C 0.1606(8) -0.1266(7) 1.1802(8) 0.078(2) Uani 1 1 d . . .
H26A H 0.1352 -0.1533 1.2561 0.094 Uiso 1 1 calc R . .
C27 C 0.2602(8) -0.0766(7) 1.1113(8) 0.078(2) Uani 1 1 d . . .
H27A H 0.3033 -0.0688 1.1399 0.094 Uiso 1 1 calc R . .
C28 C 0.2946(7) -0.0384(6) 1.0000(7) 0.067(2) Uani 1 1 d . . .
H28A H 0.3621 -0.0053 0.9544 0.080 Uiso 1 1 calc R . .
C29 C 0.0567(8) -0.3236(7) 0.8728(10) 0.089(3) Uani 1 1 d . . .
H29A H 0.0869 -0.2971 0.7967 0.107 Uiso 1 1 calc R . .
C30 C -0.0480(9) -0.3625(8) 0.9307(12) 0.100(4) Uani 1 1 d . . .
H30A H -0.0883 -0.3611 0.8950 0.121 Uiso 1 1 calc R . .
C31 C -0.0899(8) -0.4031(8) 1.0425(12) 0.106(4) Uani 1 1 d . . .
H31A H -0.1601 -0.4304 1.0846 0.127 Uiso 1 1 calc R . .
C32 C -0.0295(7) -0.4036(6) 1.0919(9) 0.082(3) Uani 1 1 d . . .
H32A H -0.0581 -0.4309 1.1681 0.098 Uiso 1 1 calc R . .
C33 C 0.0745(6) -0.3635(5) 1.0292(7) 0.062(2) Uani 1 1 d . . .
C34 C 0.1451(6) -0.3623(5) 1.0784(6) 0.0588(19) Uani 1 1 d . . .
C35 C 0.1219(8) -0.4218(7) 1.1891(7) 0.085(3) Uani 1 1 d . . .
H35A H 0.0608 -0.4654 1.2348 0.102 Uiso 1 1 calc R . .
C36 C 0.1888(10) -0.4164(8) 1.2311(9) 0.105(4) Uani 1 1 d . . .
H36A H 0.1731 -0.4548 1.3055 0.126 Uiso 1 1 calc R . .
C37 C 0.2777(9) -0.3542(7) 1.1620(8) 0.086(3) Uani 1 1 d . . .
H37A H 0.3247 -0.3491 1.1881 0.103 Uiso 1 1 calc R . .
C38 C 0.2984(7) -0.2986(6) 1.0535(7) 0.069(2) Uani 1 1 d . . .
H38A H 0.3601 -0.2559 1.0070 0.083 Uiso 1 1 calc R . .
C39 C 0.2203(6) 0.2451(5) 0.6156(6) 0.0513(16) Uani 1 1 d . . .
C40 C 0.1595(6) 0.3423(5) 0.6033(5) 0.075(2) Uani 1 1 d D . .
F1 F 0.1660(11) 0.3814(9) 0.6622(9) 0.108(4) Uiso 0.50 1 d PD . .
F2 F 0.1862(8) 0.4158(6) 0.5025(6) 0.082(3) Uiso 0.50 1 d PD . .
F3 F 0.0552(6) 0.3258(9) 0.6377(10) 0.099(3) Uiso 0.50 1 d PD . .
F1' F 0.1062(9) 0.3504(9) 0.6954(7) 0.095(3) Uiso 0.50 1 d PD . .
F2' F 0.2265(9) 0.4236(8) 0.5400(10) 0.117(4) Uiso 0.50 1 d PD . .
F3' F 0.0919(12) 0.3602(14) 0.5585(14) 0.170(7) Uiso 0.50 1 d PD . .
C41 C 0.5921(6) -0.1320(6) 0.8487(6) 0.0567(18) Uani 1 1 d . . .
C42 C 0.6106(5) -0.2062(6) 0.9467(6) 0.095(3) Uani 1 1 d D . .
F4 F 0.6605(11) -0.2842(10) 0.9288(13) 0.141(5) Uiso 0.50 1 d PD . .
F5 F 0.6743(8) -0.1786(9) 0.9734(9) 0.096(3) Uiso 0.50 1 d PD . .
F6 F 0.5275(6) -0.2555(8) 1.0396(7) 0.080(3) Uiso 0.50 1 d PD . .
F4' F 0.7092(7) -0.2209(10) 0.9379(11) 0.108(4) Uiso 0.50 1 d PD . .
F5' F 0.5768(13) -0.1587(13) 1.0101(14) 0.170(7) Uiso 0.50 1 d PD . .
F6' F 0.5534(8) -0.2920(7) 1.0150(9) 0.092(3) Uiso 0.50 1 d PD . .
C43 C 0.7905(7) 0.2413(6) 0.4484(8) 0.068(2) Uani 1 1 d . . .
C44 C 0.8496(5) 0.3467(6) 0.4007(5) 0.087(3) Uani 1 1 d D . .
F7 F 0.8754(9) 0.3510(9) 0.4734(8) 0.091(3) Uiso 0.50 1 d PD . .
F8 F 0.7914(9) 0.4239(8) 0.3718(11) 0.101(4) Uiso 0.50 1 d PD . .
F9 F 0.9428(7) 0.3561(9) 0.3159(8) 0.085(3) Uiso 0.50 1 d PD . .
F7' F 0.8245(11) 0.3744(10) 0.4786(9) 0.111(4) Uiso 0.50 1 d PD . .
F8' F 0.8139(9) 0.4171(7) 0.3285(8) 0.083(3) Uiso 0.50 1 d PD . .
F9' F 0.9539(6) 0.3468(11) 0.3483(11) 0.107(5) Uiso 0.50 1 d PD . .

loop_
_atom_site_aniso_label
_atom_site_aniso_U_11
_atom_site_aniso_U_22
_atom_site_aniso_U_33
_atom_site_aniso_U_23
_atom_site_aniso_U_13
_atom_site_aniso_U_12
Ag1 0.0502(3) 0.0364(2) 0.0459(3) -0.01731(19) -0.0226(2) -0.00264(19)
Ag2 0.0485(3) 0.0398(2) 0.0411(2) -0.01006(19) -0.0237(2) 0.00144(19)
Ag3 0.0539(3) 0.0512(3) 0.0516(3) -0.0285(2) -0.0244(2) 0.0075(2)
Ag4 0.0436(3) 0.0557(3) 0.0533(3) -0.0197(2) -0.0069(2) -0.0083(2)
Ag5 0.0575(3) 0.0647(3) 0.0495(3) -0.0115(3) -0.0024(3) -0.0035(3)
Ag6 0.0607(3) 0.0539(3) 0.0473(3) -0.0152(2) -0.0221(2) -0.0156(2)
N1 0.047(3) 0.051(3) 0.052(4) -0.015(3) -0.019(3) -0.003(3)
N2 0.049(3) 0.047(3) 0.061(4) -0.020(3) -0.023(3) -0.004(3)
N3 0.068(4) 0.052(3) 0.067(4) -0.025(3) -0.018(4) -0.005(3)
N4 0.052(4) 0.040(3) 0.058(4) -0.015(3) -0.012(3) -0.001(3)
O1 0.067(3) 0.053(3) 0.055(3) -0.025(2) -0.018(3) 0.016(2)
O2 0.060(3) 0.051(3) 0.052(3) -0.009(3) -0.014(3) 0.003(2)
O3 0.090(4) 0.064(3) 0.060(3) -0.012(3) -0.047(3) -0.011(3)
O4 0.095(4) 0.072(4) 0.057(3) -0.015(3) -0.041(3) -0.022(3)
O5 0.067(4) 0.057(3) 0.088(4) -0.021(3) -0.030(3) -0.016(3)
O6 0.161(7) 0.082(4) 0.085(5) 0.004(4) -0.063(5) -0.065(5)
C1 0.047(4) 0.049(4) 0.046(4) -0.024(3) -0.021(3) 0.002(3)
C2 0.045(4) 0.046(4) 0.043(3) -0.021(3) -0.020(3) -0.002(3)
C3 0.076(5) 0.050(4) 0.062(4) -0.033(4) -0.034(4) 0.000(3)
C4 0.089(7) 0.095(7) 0.108(8) -0.073(6) -0.045(6) 0.020(5)
C5 0.151(11) 0.052(5) 0.098(7) -0.018(5) -0.063(7) -0.014(6)
C6 0.094(7) 0.102(7) 0.113(8) -0.080(6) -0.058(6) 0.013(5)
C7 0.052(4) 0.046(3) 0.049(4) -0.017(3) -0.033(3) 0.007(3)
C8 0.054(4) 0.045(3) 0.046(4) -0.018(3) -0.022(3) -0.004(3)
C9 0.055(4) 0.071(5) 0.061(4) -0.025(4) -0.036(4) 0.013(4)
C10 0.071(6) 0.130(8) 0.086(6) -0.052(6) -0.052(5) 0.008(5)
C11 0.101(7) 0.060(5) 0.095(7) -0.010(5) -0.061(6) 0.011(5)
C12 0.054(5) 0.108(7) 0.084(6) -0.050(5) -0.035(5) 0.019(5)
C13 0.049(4) 0.030(3) 0.036(3) -0.008(3) -0.018(3) 0.004(3)
C14 0.042(3) 0.039(4) 0.032(3) -0.005(3) -0.014(3) -0.009(3)
C15 0.059(4) 0.031(3) 0.047(4) -0.011(3) -0.021(3) 0.003(3)
C16 0.092(9) 0.042(5) 0.35(3) -0.018(9) -0.081(12) -0.013(6)
C17 0.37(3) 0.066(6) 0.169(13) -0.056(8) -0.213(17) 0.090(11)
C18 0.170(13) 0.058(6) 0.079(7) -0.020(5) -0.014(7) 0.035(7)
C19 0.060(5) 0.063(5) 0.064(5) -0.023(4) -0.029(4) 0.000(4)
C20 0.065(5) 0.064(5) 0.079(6) -0.029(4) -0.037(5) 0.001(4)
C21 0.046(4) 0.060(5) 0.096(7) -0.034(5) -0.026(4) 0.005(4)
C22 0.043(4) 0.043(4) 0.068(5) -0.023(3) -0.013(4) -0.001(3)
C23 0.039(3) 0.028(3) 0.053(4) -0.015(3) -0.014(3) 0.001(2)
C24 0.051(4) 0.034(3) 0.046(4) -0.014(3) -0.013(3) 0.000(3)
C25 0.072(5) 0.056(4) 0.060(5) -0.027(4) -0.021(4) 0.001(4)
C26 0.092(7) 0.082(6) 0.069(5) -0.038(5) -0.040(5) 0.016(5)
C27 0.089(7) 0.075(5) 0.101(7) -0.044(5) -0.065(6) 0.020(5)
C28 0.065(5) 0.060(4) 0.079(6) -0.029(4) -0.034(4) -0.001(4)
C29 0.085(7) 0.079(6) 0.111(8) -0.050(6) -0.040(6) 0.002(5)
C30 0.087(8) 0.078(6) 0.158(12) -0.062(8) -0.057(8) 0.000(6)
C31 0.066(6) 0.077(7) 0.149(12) -0.052(8) -0.013(7) -0.028(5)
C32 0.067(6) 0.058(5) 0.089(7) -0.031(5) -0.001(5) -0.021(4)
C33 0.064(5) 0.034(3) 0.064(5) -0.024(3) -0.002(4) -0.003(3)
C34 0.056(4) 0.042(4) 0.052(4) -0.017(3) -0.006(4) 0.006(3)
C35 0.085(7) 0.062(5) 0.052(5) 0.001(4) -0.007(5) -0.010(5)
C36 0.120(10) 0.083(7) 0.070(6) -0.011(5) -0.033(7) 0.014(7)
C37 0.091(7) 0.077(6) 0.081(7) -0.026(5) -0.046(6) 0.023(5)
C38 0.068(5) 0.061(5) 0.078(6) -0.029(4) -0.033(5) 0.009(4)
C39 0.055(4) 0.047(4) 0.055(5) -0.028(4) -0.023(4) 0.007(3)
C40 0.087(6) 0.057(5) 0.063(5) -0.026(4) -0.019(5) 0.007(4)
C41 0.063(5) 0.063(5) 0.040(4) -0.014(3) -0.024(3) -0.008(4)
C42 0.087(7) 0.128(9) 0.060(5) -0.017(6) -0.037(5) -0.040(6)
C43 0.062(5) 0.049(4) 0.079(6) -0.014(4) -0.027(5) -0.014(4)
C44 0.080(6) 0.074(6) 0.090(7) -0.021(5) -0.036(6) -0.005(5)

loop_
_atom_type_symbol
_atom_type_description
_atom_type_scat_dispersion_real
_atom_type_scat_dispersion_imag
_atom_type_scat_source
C C 0.0181 0.0091 'International Tables Vol C Tables 4.2.6.8 and 6.1.1.4'
H H 0.0000 0.0000 'International Tables Vol C Tables 4.2.6.8 and 6.1.1.4'
N N 0.0311 0.0180 'International Tables Vol C Tables 4.2.6.8 and 6.1.1.4'
O O 0.0492 0.0322 'International Tables Vol C Tables 4.2.6.8 and 6.1.1.4'
F F 0.0727 0.0534 'International Tables Vol C Tables 4.2.6.8 and 6.1.1.4'
Ag Ag 0.1306 4.2820 'International Tables Vol C Tables 4.2.6.8 and 6.1.1.4'

loop_
_geom_angle_atom_site_label_1
_geom_angle_atom_site_label_2
_geom_angle_atom_site_label_3
_geom_angle
_geom_angle_site_symmetry_1
_geom_angle_site_symmetry_3
_geom_angle_publ_flag
C1 Ag1 C13 152.2(2) . . ?
C1 Ag1 O3 104.1(2) . . ?
C13 Ag1 O3 96.13(19) . . ?
C1 Ag1 Ag6 58.52(17) . . ?
C13 Ag1 Ag6 146.33(16) . . ?
O3 Ag1 Ag6 77.77(13) . . ?
C1 Ag1 Ag2 106.27(17) . . ?
C13 Ag1 Ag2 47.79(15) . . ?
O3 Ag1 Ag2 140.23(13) . . ?
Ag6 Ag1 Ag2 140.83(2) . . ?
C1 Ag1 Ag4 49.37(17) . . ?
C13 Ag1 Ag4 107.87(16) . . ?
O3 Ag1 Ag4 102.88(15) . . ?
Ag6 Ag1 Ag4 105.76(2) . . ?
Ag2 Ag1 Ag4 78.835(19) . . ?
C1 Ag1 Ag3 124.47(17) . 2_656 ?
C13 Ag1 Ag3 57.41(15) . 2_656 ?
O3 Ag1 Ag3 118.49(15) . 2_656 ?
Ag6 Ag1 Ag3 96.10(2) . 2_656 ?
Ag2 Ag1 Ag3 61.135(16) . 2_656 ?
Ag4 Ag1 Ag3 136.48(2) . 2_656 ?
C1 Ag1 Ag3 50.13(16) . . ?
C13 Ag1 Ag3 106.65(15) . . ?
O3 Ag1 Ag3 153.61(14) . . ?
Ag6 Ag1 Ag3 89.832(19) . . ?
Ag2 Ag1 Ag3 59.080(15) . . ?
Ag4 Ag1 Ag3 57.865(17) . . ?
Ag3 Ag1 Ag3 85.638(17) 2_656 . ?
C1 Ag1 Ag5 117.04(17) . . ?
C13 Ag1 Ag5 46.09(16) . . ?
O3 Ag1 Ag5 83.66(13) . . ?
Ag6 Ag1 Ag5 158.51(2) . . ?
Ag2 Ag1 Ag5 59.822(18) . . ?
Ag4 Ag1 Ag5 67.836(18) . . ?
Ag3 Ag1 Ag5 102.27(2) 2_656 . ?
Ag3 Ag1 Ag5 102.51(2) . . ?
C1 Ag1 Ag2 71.11(17) . 2_656 ?
C13 Ag1 Ag2 110.51(15) . 2_656 ?
O3 Ag1 Ag2 128.39(14) . 2_656 ?
Ag6 Ag1 Ag2 55.405(16) . 2_656 ?
Ag2 Ag1 Ag2 85.991(17) . 2_656 ?
Ag4 Ag1 Ag2 109.207(19) . 2_656 ?
Ag3 Ag1 Ag2 54.997(15) 2_656 2_656 ?
Ag3 Ag1 Ag2 55.263(15) . 2_656 ?
Ag5 Ag1 Ag2 145.79(2) . 2_656 ?
C7 Ag2 C13 169.2(2) . . ?
C7 Ag2 Ag1 117.08(17) . . ?
C13 Ag2 Ag1 52.12(16) . . ?
C7 Ag2 Ag6 55.15(18) . 2_656 ?
C13 Ag2 Ag6 132.59(16) . 2_656 ?
Ag1 Ag2 Ag6 147.00(2) . 2_656 ?
C7 Ag2 Ag3 52.07(17) . . ?
C13 Ag2 Ag3 117.10(17) . . ?
Ag1 Ag2 Ag3 65.242(16) . . ?
Ag6 Ag2 Ag3 96.769(19) 2_656 . ?
C7 Ag2 Ag3 117.25(19) . 2_656 ?
C13 Ag2 Ag3 59.13(17) . 2_656 ?
Ag1 Ag2 Ag3 62.740(16) . 2_656 ?
Ag6 Ag2 Ag3 91.20(2) 2_656 2_656 ?
Ag3 Ag2 Ag3 89.598(18) . 2_656 ?
C7 Ag2 Ag5 130.51(19) . . ?
C13 Ag2 Ag5 49.20(17) . . ?
Ag1 Ag2 Ag5 65.538(19) . . ?
Ag6 Ag2 Ag5 146.38(2) 2_656 . ?
Ag3 Ag2 Ag5 110.84(2) . . ?
Ag3 Ag2 Ag5 107.26(2) 2_656 . ?
C7 Ag2 Ag1 58.56(19) . 2_656 ?
C13 Ag2 Ag1 117.80(17) . 2_656 ?
Ag1 Ag2 Ag1 94.009(17) . 2_656 ?
Ag6 Ag2 Ag1 53.638(14) 2_656 2_656 ?
Ag3 Ag2 Ag1 57.598(15) . 2_656 ?
Ag3 Ag2 Ag1 58.938(16) 2_656 2_656 ?
Ag5 Ag2 Ag1 159.51(2) . 2_656 ?
O1 Ag3 C7 101.4(2) . . ?
O1 Ag3 C1 97.1(2) . . ?
C7 Ag3 C1 139.0(2) . . ?
O1 Ag3 C13 99.83(18) . 2_656 ?
C7 Ag3 C13 103.2(2) . 2_656 ?
C1 Ag3 C13 109.3(2) . 2_656 ?
O1 Ag3 Ag4 85.23(13) . . ?
C7 Ag3 Ag4 97.47(17) . . ?
C1 Ag3 Ag4 47.88(16) . . ?
C13 Ag3 Ag4 157.22(14) 2_656 . ?
O1 Ag3 Ag2 137.00(14) . . ?
C7 Ag3 Ag2 44.87(15) . . ?
C1 Ag3 Ag2 98.57(15) . . ?
C13 Ag3 Ag2 112.11(13) 2_656 . ?
Ag4 Ag3 Ag2 76.388(19) . . ?
O1 Ag3 Ag2 132.32(14) . 2_656 ?
C7 Ag3 Ag2 114.73(17) . 2_656 ?
C1 Ag3 Ag2 75.83(16) . 2_656 ?
C13 Ag3 Ag2 43.97(13) 2_656 2_656 ?
Ag4 Ag3 Ag2 117.72(2) . 2_656 ?
Ag2 Ag3 Ag2 90.402(18) . 2_656 ?
O1 Ag3 Ag1 127.61(13) . 2_656 ?
C7 Ag3 Ag1 62.59(17) . 2_656 ?
C1 Ag3 Ag1 128.61(16) . 2_656 ?
C13 Ag3 Ag1 46.57(13) 2_656 2_656 ?
Ag4 Ag3 Ag1 142.76(2) . 2_656 ?
Ag2 Ag3 Ag1 67.404(16) . 2_656 ?
Ag2 Ag3 Ag1 56.125(15) 2_656 2_656 ?
O1 Ag3 Ag1 137.95(13) . . ?
C7 Ag3 Ag1 100.37(15) . . ?
C1 Ag3 Ag1 45.43(15) . . ?
C13 Ag3 Ag1 109.55(13) 2_656 . ?
Ag4 Ag3 Ag1 56.534(17) . . ?
Ag2 Ag3 Ag1 55.678(14) . . ?
Ag2 Ag3 Ag1 65.799(16) 2_656 . ?
Ag1 Ag3 Ag1 94.362(17) 2_656 . ?
C1 Ag4 N1 171.1(2) . . ?
C1 Ag4 N2 112.2(2) . . ?
N1 Ag4 N2 71.0(2) . . ?
C1 Ag4 O2 102.9(2) . . ?
N1 Ag4 O2 83.80(18) . . ?
N2 Ag4 O2 105.93(18) . . ?
C1 Ag4 Ag1 50.36(17) . . ?
N1 Ag4 Ag1 120.90(15) . . ?
N2 Ag4 Ag1 108.33(14) . . ?
O2 Ag4 Ag1 142.81(11) . . ?
C1 Ag4 Ag3 54.19(17) . . ?
N1 Ag4 Ag3 122.79(15) . . ?
N2 Ag4 Ag3 166.25(14) . . ?
O2 Ag4 Ag3 77.75(12) . . ?
Ag1 Ag4 Ag3 65.600(18) . . ?
C13 Ag5 N4 134.5(2) . . ?
C13 Ag5 N3 136.7(2) . . ?
N4 Ag5 N3 70.8(2) . . ?
C13 Ag5 C14 28.1(2) . . ?
N4 Ag5 C14 113.7(2) . . ?
N3 Ag5 C14 119.5(2) . . ?
C13 Ag5 Ag2 45.02(14) . . ?
N4 Ag5 Ag2 167.81(15) . . ?
N3 Ag5 Ag2 118.32(18) . . ?
C14 Ag5 Ag2 69.99(13) . . ?
C13 Ag5 Ag1 45.84(15) . . ?
N4 Ag5 Ag1 115.01(16) . . ?
N3 Ag5 Ag1 169.48(17) . . ?
C14 Ag5 Ag1 67.20(13) . . ?
Ag2 Ag5 Ag1 54.640(16) . . ?
O5 Ag6 O4 107.2(2) . . ?
O5 Ag6 C7 110.7(2) . 2_656 ?
O4 Ag6 C7 112.7(2) . 2_656 ?
O5 Ag6 C1 122.3(2) . . ?
O4 Ag6 C1 100.7(2) . . ?
C7 Ag6 C1 102.9(2) 2_656 . ?
O5 Ag6 Ag1 165.13(16) . . ?
O4 Ag6 Ag1 87.18(13) . . ?
C7 Ag6 Ag1 65.46(16) 2_656 . ?
C1 Ag6 Ag1 48.85(14) . . ?
O5 Ag6 Ag2 95.95(17) . 2_656 ?
O4 Ag6 Ag2 153.81(14) . 2_656 ?
C7 Ag6 Ag2 45.38(14) 2_656 2_656 ?
C1 Ag6 Ag2 75.98(14) . 2_656 ?
Ag1 Ag6 Ag2 70.957(18) . 2_656 ?
C19 N1 C23 118.0(6) . . ?
C19 N1 Ag4 121.7(5) . . ?
C23 N1 Ag4 118.2(4) . . ?
C28 N2 C24 119.1(7) . . ?
C28 N2 Ag4 125.7(5) . . ?
C24 N2 Ag4 115.2(5) . . ?
C29 N3 C33 118.6(8) . . ?
C29 N3 Ag5 124.7(7) . . ?
C33 N3 Ag5 116.1(6) . . ?
C38 N4 C34 118.6(7) . . ?
C38 N4 Ag5 123.3(5) . . ?
C34 N4 Ag5 117.5(5) . . ?
C39 O1 Ag3 122.0(4) . . ?
C39 O2 Ag4 119.7(4) . . ?
C41 O3 Ag1 124.4(5) . . ?
C41 O4 Ag6 118.0(4) . . ?
C43 O5 Ag6 112.3(5) . . ?
C2 C1 Ag4 115.9(5) . . ?
C2 C1 Ag1 154.4(5) . . ?
Ag4 C1 Ag1 80.3(2) . . ?
C2 C1 Ag3 117.2(5) . . ?
Ag4 C1 Ag3 77.9(2) . . ?
Ag1 C1 Ag3 84.4(2) . . ?
C2 C1 Ag6 84.7(4) . . ?
Ag4 C1 Ag6 147.0(3) . . ?
Ag1 C1 Ag6 72.63(19) . . ?
Ag3 C1 Ag6 116.9(3) . . ?
C1 C2 C3 172.9(7) . . ?
C2 C3 C5 108.9(6) . . ?
C2 C3 C6 110.1(6) . . ?
C5 C3 C6 111.2(8) . . ?
C2 C3 C4 107.7(6) . . ?
C5 C3 C4 109.1(8) . . ?
C6 C3 C4 109.7(7) . . ?
C8 C7 Ag2 157.9(6) . . ?
C8 C7 Ag3 114.0(5) . . ?
Ag2 C7 Ag3 83.1(2) . . ?
C8 C7 Ag6 96.6(5) . 2_656 ?
Ag2 C7 Ag6 79.5(2) . 2_656 ?
Ag3 C7 Ag6 133.3(3) . 2_656 ?
C7 C8 C9 176.4(7) . . ?
C8 C9 C11 110.0(7) . . ?
C8 C9 C10 109.3(7) . . ?
C11 C9 C10 111.6(8) . . ?
C8 C9 C12 106.1(6) . . ?
C11 C9 C12 110.7(8) . . ?
C10 C9 C12 108.9(7) . . ?
C14 C13 Ag2 146.9(5) . . ?
C14 C13 Ag1 132.0(5) . . ?
Ag2 C13 Ag1 80.10(19) . . ?
C14 C13 Ag5 87.3(4) . . ?
Ag2 C13 Ag5 85.8(2) . . ?
Ag1 C13 Ag5 88.1(2) . . ?
C14 C13 Ag3 114.5(5) . 2_656 ?
Ag2 C13 Ag3 76.90(18) . 2_656 ?
Ag1 C13 Ag3 76.03(18) . 2_656 ?
Ag5 C13 Ag3 158.2(3) . 2_656 ?
C13 C14 C15 177.3(7) . . ?
C13 C14 Ag5 64.6(4) . . ?
C15 C14 Ag5 118.0(4) . . ?
C17 C15 C14 109.8(6) . . ?
C17 C15 C16 112.1(11) . . ?
C14 C15 C16 108.2(7) . . ?
C17 C15 C18 108.0(10) . . ?
C14 C15 C18 110.9(6) . . ?
C16 C15 C18 107.8(10) . . ?
N1 C19 C20 124.7(8) . . ?
C21 C20 C19 117.1(8) . . ?
C20 C21 C22 121.2(8) . . ?
C21 C22 C23 117.9(7) . . ?
N1 C23 C22 121.0(7) . . ?
N1 C23 C24 116.8(6) . . ?
C22 C23 C24 122.2(6) . . ?
N2 C24 C25 120.3(7) . . ?
N2 C24 C23 117.7(6) . . ?
C25 C24 C23 122.1(6) . . ?
C26 C25 C24 119.8(8) . . ?
C25 C26 C27 118.3(9) . . ?
C28 C27 C26 119.0(8) . . ?
N2 C28 C27 123.5(8) . . ?
N3 C29 C30 123.6(11) . . ?
C31 C30 C29 117.3(11) . . ?
C32 C31 C30 120.0(10) . . ?
C31 C32 C33 119.8(10) . . ?
N3 C33 C32 120.7(9) . . ?
N3 C33 C34 116.8(7) . . ?
C32 C33 C34 122.4(8) . . ?
N4 C34 C35 120.2(9) . . ?
N4 C34 C33 117.5(7) . . ?
C35 C34 C33 122.4(8) . . ?
C36 C35 C34 120.1(9) . . ?
C37 C36 C35 118.3(10) . . ?
C36 C37 C38 119.6(11) . . ?
N4 C38 C37 123.2(9) . . ?
O1 C39 O2 131.4(7) . . ?
O1 C39 C40 114.1(6) . . ?
O2 C39 C40 114.4(6) . . ?
F3' C40 F1 129.1(12) . . ?
F3' C40 F1' 106.4(9) . . ?
F1 C40 F1' 37.0(6) . . ?
F3' C40 F2 62.1(8) . . ?
F1 C40 F2 107.1(8) . . ?
F1' C40 F2 126.7(9) . . ?
F3' C40 F2' 104.4(9) . . ?
F1 C40 F2' 69.1(8) . . ?
F1' C40 F2' 102.5(8) . . ?
F2 C40 F2' 44.9(6) . . ?
F3' C40 F3 42.8(8) . . ?
F1 C40 F3 105.3(8) . . ?
F1' C40 F3 70.7(7) . . ?
F2 C40 F3 102.2(7) . . ?
F2' C40 F3 134.7(10) . . ?
F3' C40 C39 116.3(10) . . ?
F1 C40 C39 112.6(8) . . ?
F1' C40 C39 114.6(7) . . ?
F2 C40 C39 116.6(7) . . ?
F2' C40 C39 111.2(8) . . ?
F3 C40 C39 112.0(7) . . ?
F1' F1 C40 71.6(5) . . ?
F1' F1 F2' 121.5(9) . . ?
C40 F1 F2' 55.7(5) . . ?
F2' F2 C40 67.9(5) . . ?
F2' F2 F3' 123.1(8) . . ?
C40 F2 F3' 58.9(5) . . ?
F3' F3 C40 67.8(5) . . ?
F3' F3 F1' 113.2(9) . . ?
C40 F3 F1' 54.2(4) . . ?
F1 F1' C40 71.5(5) . . ?
F1 F1' F3 122.8(8) . . ?
C40 F1' F3 55.0(4) . . ?
F2 F2' C40 67.2(5) . . ?
F2 F2' F1 114.1(8) . . ?
C40 F2' F1 55.2(4) . . ?
F3 F3' C40 69.4(6) . . ?
F3 F3' F2 124.2(9) . . ?
C40 F3' F2 59.0(5) . . ?
O4 C41 O3 130.8(7) . . ?
O4 C41 C42 115.3(6) . . ?
O3 C41 C42 113.8(6) . . ?
F6' C42 F5 119.3(9) . . ?
F6' C42 F4' 109.0(8) . . ?
F5 C42 F4' 42.9(6) . . ?
F6' C42 F6 33.8(6) . . ?
F5 C42 F6 105.7(8) . . ?
F4' C42 F6 122.0(9) . . ?
F6' C42 F5' 100.8(8) . . ?
F5 C42 F5' 57.1(8) . . ?
F4' C42 F5' 99.5(8) . . ?
F6 C42 F5' 68.3(8) . . ?
F6' C42 F4 67.1(8) . . ?
F5 C42 F4 101.7(8) . . ?
F4' C42 F4 60.7(8) . . ?
F6 C42 F4 99.8(8) . . ?
F5' C42 F4 148.1(13) . . ?
F6' C42 C41 121.3(7) . . ?
F5 C42 C41 118.7(8) . . ?
F4' C42 C41 119.1(8) . . ?
F6 C42 C41 118.9(8) . . ?
F5' C42 C41 102.5(11) . . ?
F4 C42 C41 109.1(10) . . ?
F4' F4 C42 58.6(5) . . ?
F4' F4 F6' 99.0(8) . . ?
C42 F4 F6' 55.4(4) . . ?
F4' F5 F5' 130.4(7) . . ?
F4' F5 C42 68.6(5) . . ?
F5' F5 C42 62.7(5) . . ?
F6' F6 C42 72.6(6) . . ?
F6' F6 F5' 126.9(8) . . ?
C42 F6 F5' 56.7(5) . . ?
F5 F4' C42 68.5(5) . . ?
F5 F4' F4 126.0(8) . . ?
C42 F4' F4 60.7(5) . . ?
F5 F5' C42 60.3(5) . . ?
F5 F5' F6 98.5(8) . . ?
C42 F5' F6 55.1(4) . . ?
F6 F6' C42 73.6(6) . . ?
F6 F6' F4 128.9(8) . . ?
C42 F6' F4 57.5(5) . . ?
O5 C43 O6 131.8(8) . . ?
O5 C43 C44 114.3(7) . . ?
O6 C43 C44 113.8(7) . . ?
F9' C44 F8 124.9(11) . . ?
F9' C44 F7' 111.3(9) . . ?
F8 C44 F7' 79.0(8) . . ?
F9' C44 F7 83.0(8) . . ?
F8 C44 F7 107.2(8) . . ?
F7' C44 F7 31.8(7) . . ?
F9' C44 F9 23.1(8) . . ?
F8 C44 F9 110.8(8) . . ?
F7' C44 F9 130.3(10) . . ?
F7 C44 F9 105.2(8) . . ?
F9' C44 F8' 107.4(8) . . ?
F8 C44 F8' 28.1(6) . . ?
F7' C44 F8' 106.2(8) . . ?
F7 C44 F8' 130.9(9) . . ?
F9 C44 F8' 87.8(7) . . ?
F9' C44 C43 112.5(9) . . ?
F8 C44 C43 112.7(8) . . ?
F7' C44 C43 111.3(8) . . ?
F7 C44 C43 111.8(8) . . ?
F9 C44 C43 108.8(8) . . ?
F8' C44 C43 107.8(7) . . ?
F7' F7 C44 73.3(6) . . ?
F7' F7 F9' 116.3(9) . . ?
C44 F7 F9' 48.0(4) . . ?
F8' F8 C44 78.0(7) . . ?
F8' F8 F7' 127.1(9) . . ?
C44 F8 F7' 50.7(4) . . ?
F9' F9 C44 76.3(8) . . ?
F7 F7' C44 74.9(6) . . ?
F7 F7' F8 119.4(10) . . ?
C44 F7' F8 50.3(4) . . ?
F8 F8' C44 74.0(6) . . ?
F9 F9' C44 80.7(9) . . ?
F9 F9' F7 127.5(11) . . ?
C44 F9' F7 49.0(4) . . ?

loop_
_geom_bond_atom_site_label_1
_geom_bond_atom_site_label_2
_geom_bond_distance
_geom_bond_site_symmetry_2
_geom_bond_publ_flag
Ag1 C1 2.241(6) . ?
Ag1 C13 2.281(6) . ?
Ag1 O3 2.426(5) . ?
Ag1 Ag6 2.8400(7) . ?
Ag1 Ag2 2.8474(6) . ?
Ag1 Ag4 2.8679(7) . ?
Ag1 Ag3 3.0487(7) 2_656 ?
Ag1 Ag3 3.1308(7) . ?
Ag1 Ag5 3.1781(8) . ?
Ag1 Ag2 3.3337(7) 2_656 ?
Ag2 C7 2.102(6) . ?
Ag2 C13 2.141(6) . ?
Ag2 Ag6 2.9031(7) 2_656 ?
Ag2 Ag3 2.9578(7) . ?
Ag2 Ag3 3.0035(7) 2_656 ?
Ag2 Ag5 3.0183(8) . ?
Ag2 Ag1 3.3337(7) 2_656 ?
Ag3 O1 2.335(5) . ?
Ag3 C7 2.350(6) . ?
Ag3 C1 2.414(6) . ?
Ag3 C13 2.647(6) 2_656 ?
Ag3 Ag4 2.9112(8) . ?
Ag3 Ag2 3.0035(7) 2_656 ?
Ag3 Ag1 3.0487(7) 2_656 ?
Ag4 C1 2.208(7) . ?
Ag4 N1 2.283(6) . ?
Ag4 N2 2.387(6) . ?
Ag4 O2 2.551(5) . ?
Ag5 C13 2.291(6) . ?
Ag5 N4 2.319(6) . ?
Ag5 N3 2.371(7) . ?
Ag5 C14 2.533(6) . ?
Ag6 O5 2.284(5) . ?
Ag6 O4 2.316(5) . ?
Ag6 C7 2.423(7) 2_656 ?
Ag6 C1 2.538(7) . ?
Ag6 Ag2 2.9031(7) 2_656 ?
N1 C19 1.332(10) . ?
N1 C23 1.349(9) . ?
N2 C28 1.321(10) . ?
N2 C24 1.334(9) . ?
N3 C29 1.309(13) . ?
N3 C33 1.341(11) . ?
N4 C38 1.317(11) . ?
N4 C34 1.341(10) . ?
O1 C39 1.222(9) . ?
O2 C39 1.235(9) . ?
O3 C41 1.238(9) . ?
O4 C41 1.224(9) . ?
O5 C43 1.212(11) . ?
O6 C43 1.218(11) . ?
C1 C2 1.215(9) . ?
C2 C3 1.488(9) . ?
C3 C5 1.518(12) . ?
C3 C6 1.522(11) . ?
C3 C4 1.522(12) . ?
C7 C8 1.215(9) . ?
C7 Ag6 2.423(7) 2_656 ?
C8 C9 1.475(10) . ?
C9 C11 1.519(12) . ?
C9 C10 1.533(12) . ?
C9 C12 1.546(12) . ?
C13 C14 1.194(9) . ?
C13 Ag3 2.647(6) 2_656 ?
C14 C15 1.496(9) . ?
C15 C17 1.478(13) . ?
C15 C16 1.501(13) . ?
C15 C18 1.504(12) . ?
C19 C20 1.366(11) . ?
C20 C21 1.355(13) . ?
C21 C22 1.388(12) . ?
C22 C23 1.399(9) . ?
C23 C24 1.477(10) . ?
C24 C25 1.416(10) . ?
C25 C26 1.369(13) . ?
C26 C27 1.378(14) . ?
C27 C28 1.369(13) . ?
C29 C30 1.379(14) . ?
C30 C31 1.364(17) . ?
C31 C32 1.349(17) . ?
C32 C33 1.375(12) . ?
C33 C34 1.481(13) . ?
C34 C35 1.387(12) . ?
C35 C36 1.372(17) . ?
C36 C37 1.346(15) . ?
C37 C38 1.363(13) . ?
C39 C40 1.536(9) . ?
C40 F3' 1.316(5) . ?
C40 F1 1.317(5) . ?
C40 F1' 1.318(5) . ?
C40 F2 1.318(5) . ?
C40 F2' 1.325(5) . ?
C40 F3 1.331(5) . ?
F1 F1' 0.835(14) . ?
F1 F2' 1.498(15) . ?
F2 F2' 1.008(14) . ?
F2 F3' 1.358(17) . ?
F3 F3' 0.966(18) . ?
F3 F1' 1.533(14) . ?
C41 C42 1.485(10) . ?
C42 F6' 1.309(5) . ?
C42 F5 1.310(5) . ?
C42 F4' 1.312(5) . ?
C42 F6 1.315(5) . ?
C42 F5' 1.340(5) . ?
C42 F4 1.340(5) . ?
F4 F4' 1.340(16) . ?
F4 F6' 1.463(15) . ?
F5 F4' 0.960(13) . ?
F5 F5' 1.266(17) . ?
F6 F6' 0.762(12) . ?
F6 F5' 1.490(16) . ?
C43 C44 1.588(11) . ?
C44 F9' 1.312(5) . ?
C44 F8 1.313(5) . ?
C44 F7' 1.321(5) . ?
C44 F7 1.331(5) . ?
C44 F9 1.333(5) . ?
C44 F8' 1.336(5) . ?
F7 F7' 0.727(15) . ?
F7 F9' 1.752(14) . ?
F8 F8' 0.642(14) . ?
F8 F7' 1.675(14) . ?
F9 F9' 0.530(17) . ?
